data_7025277
loop_
_publ_author_name
'Fenton, Hazel'
'Tidmarsh, Ian S.'
'Ward, Michael D.'

_publ_section_title
;
 Hierarchical self-assembly of heteronuclear co-ordination networks.
;
_journal_issue 16
_journal_name_full 'Dalton transactions (Cambridge, England : 2003)'
_journal_page_first 3805
_journal_page_last 3815
_journal_paper_doi 10.1039/b926264d
_journal_volume 39
_journal_year 2010
_chemical_formula_sum 'C20 H14 Ag B F4 N4'
_chemical_formula_weight 505.03
_chemical_name_systematic
;
?
;
_space_group_IT_number 14
_symmetry_cell_setting monoclinic
_symmetry_space_group_name_Hall '-P 2ybc'
_symmetry_space_group_name_H-M 'P 1 21/c 1'
_atom_sites_solution_hydrogens geom
_atom_sites_solution_primary direct
_atom_sites_solution_secondary difmap
_audit_creation_method SHELXL-97
_cell_angle_alpha 90.00
_cell_angle_beta 91.8550(10)
_cell_angle_gamma 90.00
_cell_formula_units_Z 4
_cell_length_a 7.55750(10)
_cell_length_b 18.7864(3)
_cell_length_c 13.2436(2)
_cell_measurement_reflns_used 9907
_cell_measurement_temperature 100(2)
_cell_measurement_theta_max 27.46
_cell_measurement_theta_min 2.66
_cell_volume 1879.32(5)
_computing_cell_refinement 'Bruker SMART'
_computing_data_collection 'Bruker SMART'
_computing_data_reduction 'Bruker SAINT'
_computing_molecular_graphics 'Bruker SHELXTL'
_computing_publication_material 'Bruker SHELXTL'
_computing_structure_refinement 'Bruker SHELXTL'
_computing_structure_solution 'Bruker SHELXTL'
_diffrn_ambient_temperature 100(2)
_diffrn_measured_fraction_theta_full 0.999
_diffrn_measured_fraction_theta_max 0.999
_diffrn_measurement_device_type 'CCD area detector'
_diffrn_measurement_method 'phi and omega scans'
_diffrn_radiation_monochromator graphite
_diffrn_radiation_source 'fine-focus sealed tube'
_diffrn_radiation_type MoK\a
_diffrn_radiation_wavelength 0.71073
_diffrn_reflns_av_R_equivalents 0.0218
_diffrn_reflns_av_sigmaI/netI 0.0123
_diffrn_reflns_limit_h_max 9
_diffrn_reflns_limit_h_min -9
_diffrn_reflns_limit_k_max 24
_diffrn_reflns_limit_k_min -24
_diffrn_reflns_limit_l_max 17
_diffrn_reflns_limit_l_min -16
_diffrn_reflns_number 26130
_diffrn_reflns_theta_full 27.48
_diffrn_reflns_theta_max 27.48
_diffrn_reflns_theta_min 1.88
_exptl_absorpt_coefficient_mu 1.126
_exptl_absorpt_correction_T_max 0.6029
_exptl_absorpt_correction_T_min 0.4306
_exptl_absorpt_correction_type multi-scan
_exptl_absorpt_process_details SADABS
_exptl_crystal_colour colourless
_exptl_crystal_density_diffrn 1.785
_exptl_crystal_density_method 'not measured'
_exptl_crystal_description block
_exptl_crystal_F_000 1000
_exptl_crystal_size_max 0.51
_exptl_crystal_size_mid 0.50
_exptl_crystal_size_min 0.45
_refine_diff_density_max 0.457
_refine_diff_density_min -0.706
_refine_diff_density_rms 0.074
_refine_ls_extinction_method none
_refine_ls_goodness_of_fit_ref 1.118
_refine_ls_hydrogen_treatment constr
_refine_ls_matrix_type full
_refine_ls_number_parameters 271
_refine_ls_number_reflns 4304
_refine_ls_number_restraints 0
_refine_ls_restrained_S_all 1.118
_refine_ls_R_factor_all 0.0229
_refine_ls_R_factor_gt 0.0219
_refine_ls_shift/su_max 0.002
_refine_ls_shift/su_mean 0.000
_refine_ls_structure_factor_coef Fsqd
_refine_ls_weighting_details 'calc w=1/[\s^2^(Fo^2^)+(0.0240P)^2^+1.3435P] where P=(Fo^2^+2Fc^2^)/3'
_refine_ls_weighting_scheme calc
_refine_ls_wR_factor_gt 0.0556
_refine_ls_wR_factor_ref 0.0562
_reflns_number_gt 4160
_reflns_number_total 4304
_reflns_threshold_expression >2sigma(I)
_cod_data_source_file b926264d.txt
_cod_data_source_block imw1243p21c
_cod_depositor_comments
;
The following automatic conversions were performed:

'_symmetry_cell_setting' value 'Monoclinic' changed to 'monoclinic'
according to /home/saulius/struct/CIF-dictionaries/cif_core.dic
dictionary named 'cif_core.dic' version 2.4.2 from
2011-04-26.

'_exptl_absorpt_correction_type' value 'Multi-scan'
changed to 'multi-scan' according to
/home/saulius/struct/CIF-dictionaries/cif_core.dic dictionary named
'cif_core.dic' version 2.4.2 from 2011-04-26.

Automatic conversion script
Id: cif_fix_values 1891 2012-01-12 08:04:46Z andrius 
;
_cod_original_sg_symbol_H-M P2(1)/c
_cod_database_code 7025277

loop_
_symmetry_equiv_pos_as_xyz
'x, y, z'
'-x, y+1/2, -z+1/2'
'-x, -y, -z'
'x, -y-1/2, z-1/2'

loop_
_atom_site_label
_atom_site_type_symbol
_atom_site_fract_x
_atom_site_fract_y
_atom_site_fract_z
_atom_site_U_iso_or_equiv
_atom_site_adp_type
_atom_site_occupancy
_atom_site_symmetry_multiplicity
_atom_site_calc_flag
_atom_site_refinement_flags
Ag1 Ag 0.218344(18) 0.511100(7) 0.786195(9) 0.02815(5) Uani 1 1 d .
N11 N 0.2232(2) 0.53967(8) 0.95709(11) 0.0269(3) Uani 1 1 d .
C12 C 0.2402(2) 0.48450(9) 1.02116(12) 0.0217(3) Uani 1 1 d .
C13 C 0.2250(3) 0.49296(10) 1.12499(13) 0.0284(4) Uani 1 1 d .
H13 H 0.2357 0.4532 1.1691 0.034 Uiso 1 1 calc R
C14 C 0.1939(3) 0.56034(11) 1.16277(14) 0.0321(4) Uani 1 1 d .
H14 H 0.1825 0.5673 1.2333 0.038 Uiso 1 1 calc R
C15 C 0.1797(3) 0.61701(10) 1.09755(15) 0.0347(4) Uani 1 1 d .
H15 H 0.1598 0.6638 1.1221 0.042 Uiso 1 1 calc R
C16 C 0.1949(3) 0.60443(10) 0.99539(15) 0.0355(4) Uani 1 1 d .
H16 H 0.1849 0.6436 0.9502 0.043 Uiso 1 1 calc R
N21 N 0.33799(18) 0.34241(7) 0.85747(10) 0.0216(3) Uani 1 1 d .
N22 N 0.30938(18) 0.41174(7) 0.87663(10) 0.0205(3) Uani 1 1 d .
C23 C 0.2771(2) 0.41505(9) 0.97557(12) 0.0217(3) Uani 1 1 d .
C24 C 0.2866(3) 0.34724(9) 1.01930(13) 0.0280(4) Uani 1 1 d .
H24 H 0.2689 0.3351 1.0879 0.034 Uiso 1 1 calc R
C25 C 0.3267(2) 0.30216(9) 0.94199(13) 0.0280(4) Uani 1 1 d .
H25 H 0.3434 0.2521 0.9467 0.034 Uiso 1 1 calc R
C26 C 0.4027(2) 0.32041(9) 0.75943(12) 0.0224(3) Uani 1 1 d .
H26A H 0.4031 0.2678 0.7560 0.027 Uiso 1 1 calc R
H26B H 0.5265 0.3369 0.7537 0.027 Uiso 1 1 calc R
C31 C 0.2933(2) 0.34915(8) 0.67106(11) 0.0197(3) Uani 1 1 d .
C32 C 0.3673(2) 0.39785(9) 0.60802(13) 0.0242(3) Uani 1 1 d .
H32 H 0.4843 0.4143 0.6225 0.029 Uiso 1 1 calc R
C33 C 0.2738(2) 0.42404(9) 0.52225(13) 0.0264(3) Uani 1 1 d .
H33 H 0.3276 0.4575 0.4791 0.032 Uiso 1 1 calc R
C34 C 0.1043(2) 0.40091(9) 0.50147(12) 0.0242(3) Uani 1 1 d .
C35 C 0.0195(2) 0.35123(9) 0.56550(12) 0.0215(3) Uani 1 1 d .
C36 C 0.1169(2) 0.32448(8) 0.65107(11) 0.0190(3) Uani 1 1 d .
C37 C -0.0097(2) 0.57240(9) 0.58710(13) 0.0273(3) Uani 1 1 d .
N38 N 0.0666(2) 0.55052(9) 0.65605(11) 0.0318(3) Uani 1 1 d .
C41 C -0.1562(2) 0.32744(10) 0.54567(13) 0.0279(4) Uani 1 1 d .
H41 H -0.2220 0.3453 0.4888 0.033 Uiso 1 1 calc R
C42 C -0.2312(2) 0.27888(10) 0.60801(14) 0.0305(4) Uani 1 1 d .
H42 H -0.3495 0.2636 0.5945 0.037 Uiso 1 1 calc R
C43 C -0.1355(2) 0.25122(9) 0.69199(13) 0.0277(3) Uani 1 1 d .
H43 H -0.1889 0.2171 0.7343 0.033 Uiso 1 1 calc R
C44 C 0.0343(2) 0.27332(9) 0.71287(12) 0.0226(3) Uani 1 1 d .
H44 H 0.0980 0.2541 0.7696 0.027 Uiso 1 1 calc R
B11 B 0.5233(3) 0.62307(10) 0.70025(15) 0.0252(4) Uani 1 1 d .
F12 F 0.44553(18) 0.66495(7) 0.62536(10) 0.0486(3) Uani 1 1 d .
F13 F 0.51072(17) 0.55131(6) 0.67529(9) 0.0419(3) Uani 1 1 d .
F14 F 0.43842(15) 0.63419(7) 0.79024(9) 0.0388(3) Uani 1 1 d .
F15 F 0.70035(14) 0.64230(6) 0.71229(8) 0.0313(2) Uani 1 1 d .

loop_
_atom_site_aniso_label
_atom_site_aniso_U_11
_atom_site_aniso_U_22
_atom_site_aniso_U_33
_atom_site_aniso_U_23
_atom_site_aniso_U_13
_atom_site_aniso_U_12
Ag1 0.03614(9) 0.02939(8) 0.01868(8) 0.00798(5) -0.00275(5) 0.00098(5)
N11 0.0373(8) 0.0223(7) 0.0211(7) 0.0017(5) -0.0005(6) 0.0014(6)
C12 0.0213(7) 0.0238(8) 0.0199(8) 0.0017(6) -0.0025(6) -0.0014(6)
C13 0.0335(9) 0.0317(9) 0.0200(8) 0.0017(6) -0.0011(7) 0.0004(7)
C14 0.0349(9) 0.0387(10) 0.0227(8) -0.0066(7) 0.0005(7) -0.0007(8)
C15 0.0421(10) 0.0291(9) 0.0328(10) -0.0074(7) 0.0008(8) 0.0039(8)
C16 0.0511(12) 0.0247(9) 0.0304(9) 0.0017(7) 0.0003(8) 0.0047(8)
N21 0.0264(7) 0.0202(6) 0.0181(6) 0.0019(5) -0.0040(5) 0.0016(5)
N22 0.0226(6) 0.0209(6) 0.0177(6) 0.0007(5) -0.0027(5) 0.0005(5)
C23 0.0230(7) 0.0244(8) 0.0173(7) 0.0022(6) -0.0032(6) -0.0009(6)
C24 0.0400(10) 0.0257(8) 0.0181(8) 0.0046(6) -0.0035(7) -0.0004(7)
C25 0.0396(10) 0.0212(8) 0.0227(8) 0.0048(6) -0.0061(7) 0.0009(7)
C26 0.0221(7) 0.0253(8) 0.0196(7) -0.0015(6) -0.0035(6) 0.0030(6)
C31 0.0218(7) 0.0206(7) 0.0165(7) -0.0022(6) -0.0001(6) 0.0034(6)
C32 0.0227(8) 0.0261(8) 0.0240(8) -0.0012(6) 0.0015(6) -0.0006(6)
C33 0.0330(9) 0.0251(8) 0.0214(8) 0.0029(6) 0.0059(7) 0.0014(7)
C34 0.0304(8) 0.0263(8) 0.0160(7) -0.0002(6) -0.0002(6) 0.0087(6)
C35 0.0238(8) 0.0239(8) 0.0166(7) -0.0035(6) -0.0008(6) 0.0053(6)
C36 0.0205(7) 0.0198(7) 0.0166(7) -0.0035(5) -0.0002(5) 0.0033(6)
C37 0.0342(9) 0.0278(8) 0.0201(8) 0.0004(6) 0.0022(7) 0.0076(7)
N38 0.0382(8) 0.0348(8) 0.0222(7) 0.0049(6) 0.0001(6) 0.0099(7)
C41 0.0248(8) 0.0335(9) 0.0249(8) -0.0052(7) -0.0066(6) 0.0058(7)
C42 0.0207(8) 0.0356(9) 0.0350(9) -0.0096(8) -0.0020(7) -0.0011(7)
C43 0.0275(8) 0.0270(8) 0.0287(9) -0.0041(7) 0.0044(7) -0.0035(7)
C44 0.0256(8) 0.0228(8) 0.0193(7) -0.0011(6) 0.0003(6) 0.0013(6)
B11 0.0268(9) 0.0238(9) 0.0247(9) 0.0008(7) -0.0012(7) -0.0019(7)
F12 0.0477(7) 0.0511(8) 0.0453(7) 0.0190(6) -0.0243(6) -0.0124(6)
F13 0.0550(7) 0.0270(6) 0.0446(7) -0.0089(5) 0.0161(6) -0.0138(5)
F14 0.0360(6) 0.0466(7) 0.0342(6) -0.0060(5) 0.0086(5) 0.0059(5)
F15 0.0260(5) 0.0313(5) 0.0363(6) 0.0013(4) -0.0011(4) -0.0023(4)

loop_
_atom_type_symbol
_atom_type_description
_atom_type_scat_dispersion_real
_atom_type_scat_dispersion_imag
_atom_type_scat_source
C C 0.0033 0.0016 'International Tables Vol C Tables 4.2.6.8 and 6.1.1.4'
H H 0.0000 0.0000 'International Tables Vol C Tables 4.2.6.8 and 6.1.1.4'
B B 0.0013 0.0007 'International Tables Vol C Tables 4.2.6.8 and 6.1.1.4'
N N 0.0061 0.0033 'International Tables Vol C Tables 4.2.6.8 and 6.1.1.4'
F F 0.0171 0.0103 'International Tables Vol C Tables 4.2.6.8 and 6.1.1.4'
Ag Ag -0.8971 1.1015 'International Tables Vol C Tables 4.2.6.8 and 6.1.1.4'

loop_
_geom_angle_atom_site_label_1
_geom_angle_atom_site_label_2
_geom_angle_atom_site_label_3
_geom_angle
_geom_angle_site_symmetry_3
N38 Ag1 N22 145.94(6) .
N38 Ag1 N11 133.30(6) .
N22 Ag1 N11 71.75(5) .
C16 N11 C12 118.39(15) .
C16 N11 Ag1 125.54(12) .
C12 N11 Ag1 115.78(11) .
N11 C12 C13 121.76(16) .
N11 C12 C23 116.20(14) .
C13 C12 C23 122.03(15) .
C14 C13 C12 118.80(17) .
C14 C13 H13 120.6 .
C12 C13 H13 120.6 .
C15 C14 C13 119.51(17) .
C15 C14 H14 120.2 .
C13 C14 H14 120.2 .
C14 C15 C16 118.43(18) .
C14 C15 H15 120.8 .
C16 C15 H15 120.8 .
N11 C16 C15 123.09(18) .
N11 C16 H16 118.5 .
C15 C16 H16 118.5 .
N22 N21 C25 111.67(14) .
N22 N21 C26 120.10(13) .
C25 N21 C26 127.40(14) .
C23 N22 N21 105.33(13) .
C23 N22 Ag1 114.09(10) .
N21 N22 Ag1 136.98(10) .
N22 C23 C24 110.69(15) .
N22 C23 C12 119.06(14) .
C24 C23 C12 130.25(15) .
C25 C24 C23 105.23(15) .
C25 C24 H24 127.4 .
C23 C24 H24 127.4 .
N21 C25 C24 107.08(15) .
N21 C25 H25 126.5 .
C24 C25 H25 126.5 .
N21 C26 C31 113.34(13) .
N21 C26 H26A 108.9 .
C31 C26 H26A 108.9 .
N21 C26 H26B 108.9 .
C31 C26 H26B 108.9 .
H26A C26 H26B 107.7 .
C32 C31 C36 120.06(14) .
C32 C31 C26 119.11(14) .
C36 C31 C26 120.80(14) .
C31 C32 C33 121.40(16) .
C31 C32 H32 119.3 .
C33 C32 H32 119.3 .
C34 C33 C32 119.51(15) .
C34 C33 H33 120.2 .
C32 C33 H33 120.2 .
C33 C34 C35 121.51(15) .
C33 C34 C37 119.19(16) 3_566
C35 C34 C37 119.31(16) 3_566
C41 C35 C36 119.58(15) .
C41 C35 C34 122.17(15) .
C36 C35 C34 118.24(15) .
C44 C36 C35 118.18(14) .
C44 C36 C31 122.55(14) .
C35 C36 C31 119.27(14) .
N38 C37 C34 178.81(19) 3_566
C37 N38 Ag1 178.25(17) .
C42 C41 C35 120.22(16) .
C42 C41 H41 119.9 .
C35 C41 H41 119.9 .
C41 C42 C43 120.79(16) .
C41 C42 H42 119.6 .
C43 C42 H42 119.6 .
C44 C43 C42 120.17(16) .
C44 C43 H43 119.9 .
C42 C43 H43 119.9 .
C43 C44 C36 121.05(15) .
C43 C44 H44 119.5 .
C36 C44 H44 119.5 .
F12 B11 F14 109.45(16) .
F12 B11 F15 108.64(15) .
F14 B11 F15 109.42(15) .
F12 B11 F13 110.92(16) .
F14 B11 F13 108.68(15) .
F15 B11 F13 109.71(15) .

loop_
_geom_bond_atom_site_label_1
_geom_bond_atom_site_label_2
_geom_bond_distance
_geom_bond_site_symmetry_2
Ag1 N38 2.1693(15) .
Ag1 N22 2.3106(13) .
Ag1 N11 2.3252(14) .
N11 C16 1.338(2) .
N11 C12 1.343(2) .
C12 C13 1.393(2) .
C12 C23 1.468(2) .
C13 C14 1.384(3) .
C13 H13 0.9500 .
C14 C15 1.373(3) .
C14 H14 0.9500 .
C15 C16 1.382(3) .
C15 H15 0.9500 .
C16 H16 0.9500 .
N21 N22 1.3458(19) .
N21 C25 1.356(2) .
N21 C26 1.462(2) .
N22 C23 1.342(2) .
C23 C24 1.400(2) .
C24 C25 1.370(2) .
C24 H24 0.9500 .
C25 H25 0.9500 .
C26 C31 1.511(2) .
C26 H26A 0.9900 .
C26 H26B 0.9900 .
C31 C32 1.370(2) .
C31 C36 1.428(2) .
C32 C33 1.407(2) .
C32 H32 0.9500 .
C33 C34 1.372(3) .
C33 H33 0.9500 .
C34 C35 1.427(2) .
C34 C37 1.444(2) 3_566
C35 C41 1.418(2) .
C35 C36 1.423(2) .
C36 C44 1.420(2) .
C37 N38 1.141(2) .
C37 C34 1.444(2) 3_566
C41 C42 1.366(3) .
C41 H41 0.9500 .
C42 C43 1.406(3) .
C42 H42 0.9500 .
C43 C44 1.369(2) .
C43 H43 0.9500 .
C44 H44 0.9500 .
B11 F12 1.382(2) .
B11 F14 1.387(2) .
B11 F15 1.390(2) .
B11 F13 1.390(2) .

loop_
_geom_torsion_atom_site_label_1
_geom_torsion_atom_site_label_2
_geom_torsion_atom_site_label_3
_geom_torsion_atom_site_label_4
_geom_torsion
_geom_torsion_site_symmetry_1
_geom_torsion_site_symmetry_4
N38 Ag1 N11 C16 -33.4(2) . .
N22 Ag1 N11 C16 174.01(18) . .
N38 Ag1 N11 C12 140.32(12) . .
N22 Ag1 N11 C12 -12.29(12) . .
C16 N11 C12 C13 1.5(3) . .
Ag1 N11 C12 C13 -172.62(13) . .
C16 N11 C12 C23 -177.97(16) . .
Ag1 N11 C12 C23 7.87(19) . .
N11 C12 C13 C14 -0.9(3) . .
C23 C12 C13 C14 178.58(16) . .
C12 C13 C14 C15 -0.3(3) . .
C13 C14 C15 C16 0.8(3) . .
C12 N11 C16 C15 -1.0(3) . .
Ag1 N11 C16 C15 172.51(15) . .
C14 C15 C16 N11 -0.1(3) . .
C25 N21 N22 C23 -0.75(18) . .
C26 N21 N22 C23 -171.10(13) . .
C25 N21 N22 Ag1 -156.81(13) . .
C26 N21 N22 Ag1 32.8(2) . .
N38 Ag1 N22 C23 -127.84(12) . .
N11 Ag1 N22 C23 15.46(11) . .
N38 Ag1 N22 N21 26.8(2) . .
N11 Ag1 N22 N21 170.08(16) . .
N21 N22 C23 C24 0.38(18) . .
Ag1 N22 C23 C24 162.73(11) . .
N21 N22 C23 C12 179.98(14) . .
Ag1 N22 C23 C12 -17.67(18) . .
N11 C12 C23 N22 6.7(2) . .
C13 C12 C23 N22 -172.76(16) . .
N11 C12 C23 C24 -173.74(17) . .
C13 C12 C23 C24 6.7(3) . .
N22 C23 C24 C25 0.1(2) . .
C12 C23 C24 C25 -179.43(17) . .
N22 N21 C25 C24 0.8(2) . .
C26 N21 C25 C24 170.32(16) . .
C23 C24 C25 N21 -0.6(2) . .
N22 N21 C26 C31 -52.30(19) . .
C25 N21 C26 C31 139.01(17) . .
N21 C26 C31 C32 113.10(17) . .
N21 C26 C31 C36 -68.91(19) . .
C36 C31 C32 C33 -0.7(2) . .
C26 C31 C32 C33 177.29(15) . .
C31 C32 C33 C34 0.5(3) . .
C32 C33 C34 C35 0.6(3) . .
C32 C33 C34 C37 -179.53(15) . 3_566
C33 C34 C35 C41 179.26(16) . .
C37 C34 C35 C41 -0.6(2) 3_566 .
C33 C34 C35 C36 -1.5(2) . .
C37 C34 C35 C36 178.61(14) 3_566 .
C41 C35 C36 C44 1.2(2) . .
C34 C35 C36 C44 -178.00(14) . .
C41 C35 C36 C31 -179.46(14) . .
C34 C35 C36 C31 1.3(2) . .
C32 C31 C36 C44 179.06(15) . .
C26 C31 C36 C44 1.1(2) . .
C32 C31 C36 C35 -0.2(2) . .
C26 C31 C36 C35 -178.21(14) . .
C34 C37 N38 Ag1 84(13) 3_566 .
N22 Ag1 N38 C37 -136(5) . .
N11 Ag1 N38 C37 95(5) . .
C36 C35 C41 C42 -0.3(2) . .
C34 C35 C41 C42 178.85(16) . .
C35 C41 C42 C43 -0.6(3) . .
C41 C42 C43 C44 0.6(3) . .
C42 C43 C44 C36 0.3(3) . .
C35 C36 C44 C43 -1.2(2) . .
C31 C36 C44 C43 179.49(15) . .
